data_1534101
loop_
_publ_author_name
'Bonetti, Andrea'
'Pellegrino, Sara'
'Das, Priyadip'
'Yuran, Sivan'
'Bucci, Raffaella'
'Ferri, Nicola'
'Meneghetti, Fiorella'
'Castellano, Carlo'
'Reches, Meital'
'Gelmi, Maria Luisa'

_publ_section_title
;
 Dipeptide Nanotubes Containing Unnatural Fluorine-Substituted
 \b(2,3)-Diarylamino Acid and l-Alanine as Candidates for Biomedical
 Applications.
;
_journal_issue 18
_journal_name_full 'Organic letters'
_journal_page_first 4468
_journal_page_last 4471
_journal_paper_doi 10.1021/acs.orglett.5b02132
_journal_volume 17
_journal_year 2015
_chemical_formula_sum 'C24 H29 F N2 O5'
_chemical_formula_weight 444.49
_chemical_name_systematic
;
 ?
;
_space_group_IT_number 146
_symmetry_cell_setting rhombohedral
_symmetry_space_group_name_Hall 'R 3'
_symmetry_space_group_name_H-M 'R 3 :H'
_atom_sites_solution_hydrogens geom
_atom_sites_solution_primary direct
_atom_sites_solution_secondary difmap
_audit_creation_method SHELXL-97
_cell_angle_alpha 90.00
_cell_angle_beta 90.00
_cell_angle_gamma 120.00
_cell_formula_units_Z 9
_cell_length_a 31.820(5)
_cell_length_b 31.820(5)
_cell_length_c 6.2030(12)
_cell_measurement_reflns_used 5615
_cell_measurement_temperature 294(2)
_cell_measurement_theta_max 25.49
_cell_measurement_theta_min 2.22
_cell_volume 5439.2(16)
_computing_structure_refinement 'SHELXL-97 (Sheldrick, 1997)'
_diffrn_ambient_temperature 294(2)
_diffrn_measured_fraction_theta_full 0.999
_diffrn_measured_fraction_theta_max 0.999
_diffrn_measurement_device_type 'Bruker APEX II CCD diffractometer'
_diffrn_measurement_method 'omega scan'
_diffrn_radiation_monochromator graphite
_diffrn_radiation_source 'fine-focus sealed tube'
_diffrn_radiation_type MoK\a
_diffrn_radiation_wavelength 0.71073
_diffrn_reflns_av_R_equivalents 0.0285
_diffrn_reflns_av_sigmaI/netI 0.0332
_diffrn_reflns_limit_h_max 39
_diffrn_reflns_limit_h_min -39
_diffrn_reflns_limit_k_max 39
_diffrn_reflns_limit_k_min -39
_diffrn_reflns_limit_l_max 7
_diffrn_reflns_limit_l_min -7
_diffrn_reflns_number 13781
_diffrn_reflns_theta_full 26.31
_diffrn_reflns_theta_max 26.31
_diffrn_reflns_theta_min 1.28
_exptl_absorpt_coefficient_mu 0.091
_exptl_absorpt_correction_T_max 1.000
_exptl_absorpt_correction_T_min 0.786
_exptl_absorpt_correction_type empirical
_exptl_absorpt_process_details SADABS
_exptl_crystal_colour colourless
_exptl_crystal_density_diffrn 1.221
_exptl_crystal_density_method 'not measured'
_exptl_crystal_description prism
_exptl_crystal_F_000 2124
_exptl_crystal_size_max 0.08
_exptl_crystal_size_mid 0.03
_exptl_crystal_size_min 0.02
_refine_diff_density_max 0.567
_refine_diff_density_min -0.197
_refine_diff_density_rms 0.060
_refine_ls_abs_structure_details 'Flack H D (1983), Acta Cryst. A39, 876-881'
_refine_ls_abs_structure_Flack -0.2(11)
_refine_ls_extinction_method none
_refine_ls_goodness_of_fit_ref 1.053
_refine_ls_hydrogen_treatment riding
_refine_ls_matrix_type full
_refine_ls_number_parameters 289
_refine_ls_number_reflns 4898
_refine_ls_number_restraints 1
_refine_ls_restrained_S_all 1.053
_refine_ls_R_factor_all 0.0712
_refine_ls_R_factor_gt 0.0497
_refine_ls_shift/su_max 0.001
_refine_ls_shift/su_mean 0.000
_refine_ls_structure_factor_coef Fsqd
_refine_ls_weighting_details 'calc w=1/[\s^2^(Fo^2^)+(0.0888P)^2^+0.4330P] where P=(Fo^2^+2Fc^2^)/3'
_refine_ls_weighting_scheme calc
_refine_ls_wR_factor_gt 0.1270
_refine_ls_wR_factor_ref 0.1434
_reflns_number_gt 3750
_reflns_number_total 4898
_reflns_threshold_expression >2sigma(I)
_cod_data_source_file ol5b02132_si_001.cif
_cod_data_source_block ABfluor
_cod_depositor_comments
;
The following automatic conversions were performed:

'_symmetry_cell_setting' value 'Rhombohedral' changed to
'rhombohedral' according to
/usr/data/users/saulius/crontab/automatic-downloads/current/ACS/lib/dictionaries/cif_core.dic
dictionary named 'cif_core.dic' version 2.4.2 from 2011-04-26.

Automatic conversion script
Id: cif_fix_values 3271 2015-04-21 07:52:19Z andrius 
;
_cod_original_cell_volume 5439.2(15)
_cod_original_sg_symbol_H-M R3
_cod_database_code 1534101

loop_
_symmetry_equiv_pos_as_xyz
'x, y, z'
'-y, x-y, z'
'-x+y, -x, z'
'x+2/3, y+1/3, z+1/3'
'-y+2/3, x-y+1/3, z+1/3'
'-x+y+2/3, -x+1/3, z+1/3'
'x+1/3, y+2/3, z+2/3'
'-y+1/3, x-y+2/3, z+2/3'
'-x+y+1/3, -x+2/3, z+2/3'

loop_
_atom_site_label
_atom_site_type_symbol
_atom_site_fract_x
_atom_site_fract_y
_atom_site_fract_z
_atom_site_U_iso_or_equiv
_atom_site_adp_type
_atom_site_occupancy
_atom_site_symmetry_multiplicity
_atom_site_calc_flag
_atom_site_refinement_flags
C1 C 1.10220(9) 0.83509(9) 0.2956(4) 0.0374(6) Uani 1 1 d .
C2 C 1.13223(10) 0.83937(11) 0.4662(5) 0.0505(7) Uani 1 1 d .
H2 H 1.1301 0.8529 0.5958 0.061 Uiso 1 1 calc R
C3 C 1.16535(12) 0.82354(13) 0.4435(6) 0.0625(9) Uani 1 1 d .
H3 H 1.1849 0.8260 0.5597 0.075 Uiso 1 1 calc R
C4 C 1.16985(12) 0.80433(13) 0.2540(7) 0.0666(10) Uani 1 1 d .
H4 H 1.1924 0.7941 0.2405 0.080 Uiso 1 1 calc R
C5 C 1.14038(14) 0.80035(14) 0.0822(6) 0.0679(9) Uani 1 1 d .
H5 H 1.1431 0.7875 -0.0484 0.081 Uiso 1 1 calc R
C6 C 1.10693(12) 0.81556(13) 0.1063(5) 0.0559(8) Uani 1 1 d .
H6 H 1.0870 0.8125 -0.0093 0.067 Uiso 1 1 calc R
C7 C 1.06420(9) 0.85043(9) 0.3232(4) 0.0349(5) Uani 1 1 d .
H7 H 1.0710 0.8684 0.4589 0.042 Uiso 1 1 calc R
C8 C 1.01334(9) 0.80546(10) 0.3411(4) 0.0405(6) Uani 1 1 d .
H8 H 1.0086 0.7836 0.2206 0.049 Uiso 1 1 calc R
C9 C 1.01056(10) 0.77916(11) 0.5540(6) 0.0498(7) Uani 1 1 d .
C10 C 0.9782(2) 0.70449(18) 0.7234(8) 0.1033(16) Uani 1 1 d .
H10A H 0.9593 0.7115 0.8220 0.124 Uiso 1 1 calc R
H10B H 1.0089 0.7132 0.7882 0.124 Uiso 1 1 calc R
H10C H 0.9612 0.6705 0.6900 0.124 Uiso 1 1 calc R
C11 C 0.97164(9) 0.81651(9) 0.3416(4) 0.0394(6) Uani 1 1 d .
C12 C 0.93871(11) 0.80223(12) 0.1808(5) 0.0509(7) Uani 1 1 d .
C13 C 0.90019(12) 0.81122(14) 0.1790(6) 0.0624(9) Uani 1 1 d .
H13 H 0.8784 0.8010 0.0645 0.075 Uiso 1 1 calc R
C14 C 0.89516(11) 0.83531(12) 0.3485(6) 0.0605(9) Uani 1 1 d .
H14 H 0.8695 0.8415 0.3510 0.073 Uiso 1 1 calc R
C15 C 0.92733(13) 0.85047(15) 0.5147(6) 0.0695(10) Uani 1 1 d .
H15 H 0.9240 0.8674 0.6292 0.083 Uiso 1 1 calc R
C16 C 0.96521(13) 0.84061(13) 0.5134(6) 0.0641(9) Uani 1 1 d .
H16 H 0.9866 0.8503 0.6294 0.077 Uiso 1 1 calc R
C17 C 1.07081(9) 0.92570(9) 0.1861(4) 0.0351(5) Uani 1 1 d .
C18 C 1.07612(10) 0.95597(9) -0.0128(4) 0.0375(5) Uani 1 1 d .
H18 H 1.0944 0.9903 0.0287 0.045 Uiso 1 1 calc R
C19 C 1.02589(12) 0.94492(12) -0.0894(5) 0.0549(7) Uani 1 1 d .
H19A H 1.0074 0.9115 -0.1325 0.066 Uiso 1 1 calc R
H19B H 1.0293 0.9654 -0.2097 0.066 Uiso 1 1 calc R
H19C H 1.0094 0.9509 0.0259 0.066 Uiso 1 1 calc R
C20 C 1.15044(10) 0.96528(9) -0.1532(4) 0.0403(6) Uani 1 1 d .
C21 C 1.22440(11) 0.97906(11) -0.3354(5) 0.0527(7) Uani 1 1 d .
C22 C 1.23528(15) 0.94820(17) -0.1883(6) 0.0748(10) Uani 1 1 d .
H22A H 1.2166 0.9149 -0.2320 0.090 Uiso 1 1 calc R
H22B H 1.2270 0.9515 -0.0429 0.090 Uiso 1 1 calc R
H22C H 1.2692 0.9585 -0.1959 0.090 Uiso 1 1 calc R
C23 C 1.23333(14) 0.97125(17) -0.5671(6) 0.0742(11) Uani 1 1 d .
H23A H 1.2290 0.9932 -0.6582 0.089 Uiso 1 1 calc R
H23B H 1.2108 0.9384 -0.6084 0.089 Uiso 1 1 calc R
H23C H 1.2659 0.9771 -0.5820 0.089 Uiso 1 1 calc R
C24 C 1.25216(14) 1.03245(15) -0.2746(8) 0.0889(13) Uani 1 1 d .
H24A H 1.2453 1.0362 -0.1275 0.107 Uiso 1 1 calc R
H24B H 1.2424 1.0503 -0.3671 0.107 Uiso 1 1 calc R
H24C H 1.2863 1.0446 -0.2909 0.107 Uiso 1 1 calc R
N1 N 1.10243(8) 0.94841(8) -0.1854(3) 0.0389(5) Uani 1 1 d .
H1 H 1.0882 0.9339 -0.3029 0.047 Uiso 1 1 calc R
N2 N 1.06663(8) 0.88246(7) 0.1503(3) 0.0362(5) Uani 1 1 d .
H25 H 1.0653 0.8731 0.0192 0.043 Uiso 1 1 calc R
O1 O 1.17178(7) 0.96160(7) -0.3336(3) 0.0465(5) Uani 1 1 d .
O2 O 1.17015(8) 0.98035(8) 0.0197(3) 0.0566(5) Uani 1 1 d .
O3 O 1.06833(8) 0.94066(7) 0.3646(3) 0.0500(5) Uani 1 1 d .
O4 O 1.02800(9) 0.79971(10) 0.7206(4) 0.0716(7) Uani 1 1 d .
O5 O 0.98616(10) 0.73205(9) 0.5283(5) 0.0754(7) Uani 1 1 d .
F F 0.94239(9) 0.77669(11) 0.0162(4) 0.0989(8) Uani 1 1 d .

loop_
_atom_site_aniso_label
_atom_site_aniso_U_11
_atom_site_aniso_U_22
_atom_site_aniso_U_33
_atom_site_aniso_U_23
_atom_site_aniso_U_13
_atom_site_aniso_U_12
C1 0.0362(13) 0.0374(13) 0.0398(14) 0.0050(11) 0.0020(11) 0.0193(11)
C2 0.0452(16) 0.0582(17) 0.0502(16) -0.0039(14) -0.0062(13) 0.0273(14)
C3 0.0508(18) 0.073(2) 0.073(2) -0.0036(18) -0.0134(16) 0.0386(17)
C4 0.0479(17) 0.069(2) 0.096(3) -0.0009(19) 0.0013(18) 0.0397(16)
C5 0.073(2) 0.086(3) 0.063(2) -0.0079(18) 0.0042(18) 0.053(2)
C6 0.0622(19) 0.073(2) 0.0478(17) 0.0017(15) -0.0017(14) 0.0458(18)
C7 0.0394(13) 0.0406(13) 0.0296(11) 0.0041(10) 0.0008(10) 0.0236(11)
C8 0.0410(14) 0.0385(14) 0.0487(15) 0.0060(11) 0.0045(12) 0.0250(12)
C9 0.0365(15) 0.0522(18) 0.069(2) 0.0149(16) 0.0107(14) 0.0282(13)
C10 0.122(4) 0.089(3) 0.119(4) 0.065(3) 0.055(3) 0.068(3)
C11 0.0353(13) 0.0374(13) 0.0465(15) 0.0100(11) 0.0026(11) 0.0190(11)
C12 0.0513(17) 0.0571(17) 0.0473(16) 0.0025(13) 0.0011(13) 0.0295(14)
C13 0.0519(19) 0.081(2) 0.062(2) 0.0104(18) -0.0070(15) 0.0390(18)
C14 0.0495(18) 0.067(2) 0.081(2) 0.0162(18) 0.0047(17) 0.0412(17)
C15 0.069(2) 0.084(2) 0.078(2) -0.0128(19) -0.0010(19) 0.055(2)
C16 0.0587(19) 0.082(2) 0.068(2) -0.0214(18) -0.0151(16) 0.0471(19)
C17 0.0389(13) 0.0381(13) 0.0307(12) -0.0018(10) -0.0035(10) 0.0210(11)
C18 0.0517(15) 0.0325(13) 0.0316(12) -0.0023(10) -0.0037(11) 0.0236(12)
C19 0.0634(19) 0.0672(19) 0.0500(17) -0.0036(15) -0.0113(15) 0.0447(17)
C20 0.0505(15) 0.0340(13) 0.0364(14) -0.0017(11) -0.0027(12) 0.0211(12)
C21 0.0467(17) 0.0603(18) 0.0518(17) -0.0042(14) -0.0006(13) 0.0273(15)
C22 0.085(3) 0.102(3) 0.061(2) -0.005(2) -0.0079(19) 0.064(2)
C23 0.063(2) 0.105(3) 0.063(2) 0.009(2) 0.0138(17) 0.048(2)
C24 0.053(2) 0.072(2) 0.127(4) -0.003(2) 0.003(2) 0.0201(19)
N1 0.0468(13) 0.0393(11) 0.0269(11) -0.0035(9) -0.0071(9) 0.0188(10)
N2 0.0495(12) 0.0373(11) 0.0265(10) 0.0003(9) 0.0008(9) 0.0252(10)
O1 0.0449(11) 0.0568(12) 0.0352(10) -0.0047(8) -0.0010(8) 0.0234(9)
O2 0.0561(12) 0.0759(14) 0.0407(11) -0.0202(10) -0.0135(9) 0.0351(11)
O3 0.0784(14) 0.0512(11) 0.0272(9) -0.0040(8) 0.0007(9) 0.0373(10)
O4 0.0662(14) 0.0914(18) 0.0504(14) 0.0202(13) -0.0030(12) 0.0344(13)
O5 0.0779(16) 0.0572(15) 0.0995(19) 0.0332(13) 0.0270(14) 0.0401(13)
F 0.0949(17) 0.151(2) 0.0717(14) -0.0432(14) -0.0237(12) 0.0776(17)

loop_
_atom_type_symbol
_atom_type_description
_atom_type_scat_dispersion_real
_atom_type_scat_dispersion_imag
_atom_type_scat_source
C C 0.0033 0.0016 'International Tables Vol C Tables 4.2.6.8 and 6.1.1.4'
H H 0.0000 0.0000 'International Tables Vol C Tables 4.2.6.8 and 6.1.1.4'
N N 0.0061 0.0033 'International Tables Vol C Tables 4.2.6.8 and 6.1.1.4'
O O 0.0106 0.0060 'International Tables Vol C Tables 4.2.6.8 and 6.1.1.4'
F F 0.0171 0.0103 'International Tables Vol C Tables 4.2.6.8 and 6.1.1.4'

loop_
_geom_angle_atom_site_label_1
_geom_angle_atom_site_label_2
_geom_angle_atom_site_label_3
_geom_angle
C6 C1 C2 118.1(2)
C6 C1 C7 121.8(2)
C2 C1 C7 120.1(2)
C3 C2 C1 120.0(3)
C4 C3 C2 121.3(3)
C3 C4 C5 119.1(3)
C6 C5 C4 119.4(3)
C1 C6 C5 122.0(3)
N2 C7 C1 111.7(2)
N2 C7 C8 111.6(2)
C1 C7 C8 110.18(19)
C11 C8 C7 114.6(2)
C11 C8 C9 107.5(2)
C7 C8 C9 108.4(2)
O4 C9 O5 125.3(3)
O4 C9 C8 123.8(3)
O5 C9 C8 110.9(3)
C12 C11 C16 116.7(3)
C12 C11 C8 122.4(3)
C16 C11 C8 120.8(3)
F C12 C11 118.4(3)
F C12 C13 118.0(3)
C11 C12 C13 123.5(3)
C14 C13 C12 118.3(3)
C13 C14 C15 120.5(3)
C14 C15 C16 120.0(3)
C11 C16 C15 121.0(3)
O3 C17 N2 124.0(2)
O3 C17 C18 119.7(2)
N2 C17 C18 116.1(2)
N1 C18 C17 112.6(2)
N1 C18 C19 110.8(2)
C17 C18 C19 109.5(2)
O2 C20 O1 125.9(3)
O2 C20 N1 122.9(3)
O1 C20 N1 111.1(2)
O1 C21 C22 109.8(3)
O1 C21 C23 102.5(2)
C22 C21 C23 110.3(3)
O1 C21 C24 109.6(3)
C22 C21 C24 112.6(3)
C23 C21 C24 111.6(3)
C20 N1 C18 117.0(2)
C17 N2 C7 122.9(2)
C20 O1 C21 120.0(2)
C9 O5 C10 114.7(4)

loop_
_geom_bond_atom_site_label_1
_geom_bond_atom_site_label_2
_geom_bond_distance
C1 C6 1.371(4)
C1 C2 1.386(4)
C1 C7 1.523(3)
C2 C3 1.384(4)
C3 C4 1.365(5)
C4 C5 1.383(5)
C5 C6 1.380(5)
C7 N2 1.454(3)
C7 C8 1.537(4)
C8 C11 1.533(4)
C8 C9 1.542(4)
C9 O4 1.200(4)
C9 O5 1.308(4)
C10 O5 1.441(5)
C11 C12 1.350(4)
C11 C16 1.387(4)
C12 F 1.346(4)
C12 C13 1.391(4)
C13 C14 1.357(5)
C14 C15 1.360(5)
C15 C16 1.389(5)
C17 O3 1.223(3)
C17 N2 1.333(3)
C17 C18 1.522(3)
C18 N1 1.452(3)
C18 C19 1.530(4)
C20 O2 1.213(3)
C20 O1 1.344(3)
C20 N1 1.357(3)
C21 O1 1.477(4)
C21 C22 1.502(5)
C21 C23 1.510(4)
C21 C24 1.519(5)
